data_4331671
loop_
_publ_author_name
'Wagenknecht, Paul S.'
'Hu, Chuanjiang'
'Ferguson, Denise'
'Nathan, Lawrence C.'
'Hancock, Robert D.'
'Whitehead, Jason R.'
'Wright-Garcia, Kimberley'
'Vagnini, Michael T.'

_publ_section_title
;
 Effects of steric constraint on chromium(III) complexes of
 tetraazamacrocycles, 2. Comparison of the chemistry and photobehavior of
 the trans-dichloro- and trans-dicyano- complexes of cyclam,
 1,4-C2-cyclam, and 1,11-C3-cyclam.
;
_journal_issue 25
_journal_name_full 'Inorganic chemistry'
_journal_page_first 9518
_journal_page_last 9526
_journal_paper_doi 10.1021/ic051366l
_journal_volume 44
_journal_year 2005
_chemical_formula_sum 'C15 H31 Cl2 Cr F6 N5 P'
_chemical_formula_weight 549.32
_chemical_name_common 'C13 H28 Cl2 Cr N4, F6 P, C2 H3 N'
_chemical_name_systematic
; 
 ? 
;
_space_group_IT_number 15
_symmetry_cell_setting monoclinic
_symmetry_space_group_name_Hall '-C 2yc'
_symmetry_space_group_name_H-M 'C 1 2/c 1'
_atom_sites_solution_hydrogens geom
_atom_sites_solution_primary direct
_atom_sites_solution_secondary difmap
_audit_creation_method 'Siemens SHELXTL v. 5.03 1994'
_cell_angle_alpha 90.00
_cell_angle_beta 116.99(2)
_cell_angle_gamma 90.00
_cell_formula_units_Z 8
_cell_length_a 25.762(6)
_cell_length_b 7.557(3)
_cell_length_c 25.693(7)
_cell_measurement_reflns_used 38
_cell_measurement_temperature 193
_cell_measurement_theta_max 16.18
_cell_measurement_theta_min 1.82
_cell_volume 4457(3)
_computing_cell_refinement 'Siemens XSCANS v. 2.2 1995'
_computing_data_collection 'Siemens XSCANS v. 2.2 1995'
_computing_data_reduction 'Siemens XSCANS v. 2.2 1995'
_computing_molecular_graphics 'Siemens SHELXTL v. 5.03 1994'
_computing_publication_material 'Siemens SHELXTL v. 5.03 1994'
_computing_structure_refinement 'Siemens SHELXTL v. 5.03 1994'
_computing_structure_solution 'Siemens SHELXTL v. 5.03 1994'
_diffrn_ambient_temperature 193
_diffrn_measurement_device 'Siemens/Bruker AXS P4'
_diffrn_measurement_method '\w scans'
_diffrn_radiation_monochromator graphite
_diffrn_radiation_source 'fine-focus sealed tube'
_diffrn_radiation_type MoK\a
_diffrn_radiation_wavelength 0.71073
_diffrn_reflns_av_R_equivalents 0.0753
_diffrn_reflns_av_sigmaI/netI 0.0743
_diffrn_reflns_limit_h_max 27
_diffrn_reflns_limit_h_min -30
_diffrn_reflns_limit_k_max 8
_diffrn_reflns_limit_k_min 0
_diffrn_reflns_limit_l_max 30
_diffrn_reflns_limit_l_min 0
_diffrn_reflns_number 5232
_diffrn_reflns_theta_max 24.99
_diffrn_reflns_theta_min 1.77
_diffrn_standards_decay_% 0.0
_diffrn_standards_interval_count 97
_diffrn_standards_number 3
_exptl_absorpt_coefficient_mu 0.888
_exptl_absorpt_correction_T_max 0.931
_exptl_absorpt_correction_T_min 0.511
_exptl_absorpt_correction_type empirical
_exptl_absorpt_process_details ' S.Parkin,et.al.,J.Appl.Crystallog.,1995,28,53-56'
_exptl_crystal_colour green
_exptl_crystal_density_diffrn 1.637
_exptl_crystal_description needle
_exptl_crystal_F_000 2264
_exptl_crystal_size_max 0.75
_exptl_crystal_size_mid 0.10
_exptl_crystal_size_min 0.08
_refine_diff_density_max 1.789
_refine_diff_density_min -2.456
_refine_diff_density_rms 0.231
_refine_ls_extinction_method none
_refine_ls_goodness_of_fit_gt 1.025
_refine_ls_hydrogen_treatment noref
_refine_ls_matrix_type full
_refine_ls_number_parameters 272
_refine_ls_number_reflns 3912
_refine_ls_number_restraints 0
_refine_ls_R_factor_gt 0.0914
_refine_ls_shift/su_max 0.000
_refine_ls_shift/su_mean 0.000
_refine_ls_structure_factor_coef Fsqd
_refine_ls_weighting_details ' w=1/[\s^2^(Fo^2^)+(0.2376P)^2^+0.0000P] where P=(Fo^2^+2Fc^2^)/3'
_refine_ls_weighting_scheme calc
_refine_ls_wR_factor_ref 0.2580
_reflns_number_gt 2723
_reflns_number_total 3912
_reflns_threshold_expression >2sigma(I)
_cod_data_source_file ic051366lsup1.cif
_cod_data_source_block CrC3
_cod_depositor_comments 'Adding full bibliography for 4331671.cif.'
_cod_original_cell_volume 4457.3(26)
_cod_original_sg_symbol_H-M C2/c
_cod_database_code 4331671

loop_
_symmetry_equiv_pos_as_xyz
'x, y, z'
'-x, y, -z+1/2'
'x+1/2, y+1/2, z'
'-x+1/2, y+1/2, -z+1/2'
'-x, -y, -z'
'x, -y, z-1/2'
'-x+1/2, -y+1/2, -z'
'x+1/2, -y+1/2, z-1/2'

loop_
_atom_site_aniso_label
_atom_site_aniso_U_11
_atom_site_aniso_U_22
_atom_site_aniso_U_33
_atom_site_aniso_U_23
_atom_site_aniso_U_13
_atom_site_aniso_U_12
Cr 0.0104(6) 0.0149(7) 0.0126(6) 0.0001(5) 0.0050(4) -0.0006(4)
Cl1 0.0225(8) 0.0202(10) 0.0173(9) 0.0034(7) 0.0032(7) 0.0033(7)
Cl2 0.0255(9) 0.0244(11) 0.0265(10) 0.0028(8) 0.0080(8) 0.0028(8)
N1 0.019(3) 0.022(3) 0.020(3) -0.004(3) 0.011(2) 0.000(3)
N2 0.021(3) 0.018(3) 0.013(3) -0.001(3) 0.008(2) 0.004(2)
N3 0.021(3) 0.022(3) 0.029(3) -0.001(3) 0.016(3) -0.003(3)
N4 0.015(3) 0.023(3) 0.020(3) -0.004(3) 0.000(2) -0.002(2)
C1 0.033(4) 0.036(5) 0.028(4) -0.016(4) 0.020(3) -0.006(4)
C2 0.022(3) 0.037(5) 0.038(4) -0.006(4) 0.021(3) 0.002(3)
C3 0.013(3) 0.026(4) 0.026(4) -0.001(3) 0.004(3) -0.002(3)
C4 0.023(3) 0.021(4) 0.024(4) 0.001(3) 0.008(3) -0.007(3)
C5 0.032(4) 0.023(4) 0.024(4) 0.000(3) 0.016(3) 0.010(3)
C6 0.032(4) 0.031(5) 0.032(4) 0.001(4) 0.020(3) 0.007(4)
C7 0.017(3) 0.042(5) 0.040(5) 0.005(4) 0.019(3) 0.011(3)
C8 0.017(3) 0.042(5) 0.037(5) -0.003(4) 0.008(3) -0.014(3)
C9 0.027(4) 0.021(4) 0.035(4) -0.007(4) 0.007(3) -0.012(3)
C10 0.032(4) 0.040(5) 0.028(4) -0.007(4) 0.013(3) 0.005(4)
C11 0.033(4) 0.029(4) 0.012(3) 0.002(3) 0.005(3) 0.010(4)
C12 0.043(4) 0.043(5) 0.017(4) 0.015(4) 0.017(3) 0.008(4)
C13 0.031(4) 0.043(5) 0.029(4) 0.007(4) 0.020(3) 0.003(4)
N5 0.100(8) 0.065(8) 0.151(12) -0.058(8) 0.093(9) -0.020(7)
C14 0.063(6) 0.032(5) 0.060(7) -0.014(5) 0.030(5) -0.003(5)
C15 0.042(5) 0.048(6) 0.057(6) -0.011(5) 0.017(5) 0.006(5)
P1 0.0229(10) 0.0287(12) 0.0262(11) -0.0018(9) 0.0147(9) 0.0005(8)
F1 0.038(3) 0.071(4) 0.049(3) 0.000(3) 0.031(2) 0.000(3)
F2 0.032(3) 0.066(4) 0.042(3) -0.022(3) 0.009(2) -0.001(3)
F3 0.056(3) 0.038(3) 0.045(3) 0.007(3) 0.019(3) -0.002(3)
F4 0.031(2) 0.064(4) 0.031(3) -0.006(3) 0.007(2) 0.003(3)
F5 0.071(4) 0.031(3) 0.071(4) 0.010(3) 0.031(3) 0.010(3)
F6 0.044(3) 0.055(4) 0.048(3) 0.002(3) 0.035(3) 0.002(3)

loop_
_atom_site_label
_atom_site_type_symbol
_atom_site_fract_x
_atom_site_fract_y
_atom_site_fract_z
_atom_site_U_iso_or_equiv
_atom_site_thermal_displace_type
_atom_site_occupancy
_atom_site_calc_flag
_atom_site_refinement_flags
Cr Cr 0.10362(4) 0.94394(14) 0.13167(4) 0.0128(4) Uani 1 d .
Cl1 Cl 0.05377(7) 1.1724(2) 0.06574(7) 0.0222(5) Uani 1 d .
Cl2 Cl 0.15832(7) 0.6964(3) 0.18142(8) 0.0269(5) Uani 1 d .
N1 N 0.1737(2) 1.0090(9) 0.1187(3) 0.0195(13) Uani 1 d .
H1 H 0.1631 1.1088 0.0950 0.023 Uiso 1 calc R
N2 N 0.1374(2) 1.1064(8) 0.2045(2) 0.0172(13) Uani 1 d .
N3 N 0.0368(2) 0.8959(9) 0.1536(3) 0.0223(14) Uani 1 d .
N4 N 0.0624(2) 0.7757(9) 0.0623(3) 0.0222(14) Uani 1 d .
H4 H 0.0368 0.8449 0.0313 0.027 Uiso 1 calc R
C1 C 0.1425(3) 0.8084(12) 0.0338(3) 0.030(2) Uani 1 d .
H1A H 0.1585 0.7481 0.0100 0.036 Uiso 1 calc R
H1B H 0.1201 0.9120 0.0112 0.036 Uiso 1 calc R
C2 C 0.1933(3) 0.8758(12) 0.0892(4) 0.030(2) Uani 1 d .
H2A H 0.2118 0.7753 0.1160 0.035 Uiso 1 calc R
H2B H 0.2228 0.9294 0.0793 0.035 Uiso 1 calc R
C3 C 0.2185(3) 1.0689(11) 0.1782(3) 0.024(2) Uani 1 d .
H3A H 0.2353 0.9652 0.2040 0.029 Uiso 1 calc R
H3B H 0.2505 1.1324 0.1748 0.029 Uiso 1 calc R
C4 C 0.1897(3) 1.1892(10) 0.2036(3) 0.024(2) Uani 1 d .
H4A H 0.2181 1.2211 0.2439 0.029 Uiso 1 calc R
H4B H 0.1778 1.2995 0.1803 0.029 Uiso 1 calc R
C5 C 0.0962(3) 1.2512(11) 0.2028(3) 0.025(2) Uani 1 d .
H5A H 0.1170 1.3282 0.2373 0.030 Uiso 1 calc R
H5B H 0.0867 1.3244 0.1677 0.030 Uiso 1 calc R
C6 C 0.0399(3) 1.1937(12) 0.2019(3) 0.030(2) Uani 1 d .
H6A H 0.0152 1.2998 0.1958 0.036 Uiso 1 calc R
H6B H 0.0488 1.1452 0.2409 0.036 Uiso 1 calc R
C7 C 0.0043(3) 1.0557(12) 0.1558(4) 0.031(2) Uani 1 d .
H7A H -0.0285 1.0174 0.1631 0.037 Uiso 1 calc R
H7B H -0.0124 1.1133 0.1170 0.037 Uiso 1 calc R
C8 C -0.0046(3) 0.7807(13) 0.1051(4) 0.034(2) Uani 1 d .
H8A H -0.0332 0.8565 0.0738 0.040 Uiso 1 calc R
H8B H -0.0262 0.70512 0.1201 0.040 Uiso 1 calc R
C9 C 0.0263(3) 0.6619(11) 0.0790(4) 0.030(2) Uani 1 d .
H9A H 0.0509 0.5733 0.1081 0.036 Uiso 1 calc R
H9B H -0.0028 0.5983 0.0443 0.036 Uiso 1 calc R
C10 C 0.1003(3) 0.6820(13) 0.0412(4) 0.034(2) Uani 1 d .
H10A H 0.0756 0.6245 0.0033 0.040 Uiso 1 calc R
H10B H 0.1226 0.5884 0.0695 0.040 Uiso 1 calc R
C11 C 0.1553(3) 1.0014(11) 0.2594(3) 0.027(2) Uani 1 d .
H11A H 0.1693 1.0856 0.2925 0.032 Uiso 1 calc R
H11B H 0.1889 0.9268 0.2646 0.032 Uiso 1 calc R
C12 C 0.1101(4) 0.8819(13) 0.2643(3) 0.033(2) Uani 1 d .
H12A H 0.0921 0.9514 0.2845 0.040 Uiso 1 calc R
H12B H 0.1319 0.7842 0.2910 0.040 Uiso 1 calc R
C13 C 0.0591(3) 0.7948(13) 0.2104(3) 0.032(2) Uani 1 d .
H13A H 0.0721 0.6766 0.2043 0.038 Uiso 1 calc R
H13B H 0.0262 0.7765 0.2197 0.038 Uiso 1 calc R
N5 N 0.2924(5) 0.8450(15) 0.4245(6) 0.092(4) Uani 1 d .
C14 C 0.2583(5) 0.8979(14) 0.4351(5) 0.051(3) Uani 1 d .
C15 C 0.2144(4) 0.9689(15) 0.4494(5) 0.051(3) Uani 1 d .
H15A H 0.2332 1.0224 0.4883 0.077 Uiso 1 calc R
H15B H 0.1884 0.8735 0.4489 0.077 Uiso 1 calc R
H15C H 0.1918 1.0590 0.4206 0.077 Uiso 1 calc R
P1 P 0.87610(8) 0.4462(3) 0.12825(9) 0.0245(6) Uani 1 d .
F1 F 0.8358(2) 0.4763(8) 0.1594(2) 0.0482(15) Uani 1 d .
F2 F 0.9315(2) 0.4977(9) 0.1870(2) 0.050(2) Uani 1 d .
F3 F 0.8847(2) 0.2451(7) 0.1489(2) 0.0481(14) Uani 1 d .
F4 F 0.8203(2) 0.3937(8) 0.0692(2) 0.0446(14) Uani 1 d .
F5 F 0.8688(3) 0.6481(7) 0.1091(3) 0.058(2) Uani 1 d .
F6 F 0.9170(2) 0.4159(8) 0.0981(2) 0.0437(14) Uani 1 d .

loop_
_atom_type_symbol
_atom_type_description
_atom_type_scat_dispersion_real
_atom_type_scat_dispersion_imag
_atom_type_scat_source
C C 0.0033 0.0016 'International Tables Vol C Tables 4.2.6.8 and 6.1.1.4'
H H 0.0000 0.0000 'International Tables Vol C Tables 4.2.6.8 and 6.1.1.4'
N N 0.0061 0.0033 'International Tables Vol C Tables 4.2.6.8 and 6.1.1.4'
F F 0.0171 0.0103 'International Tables Vol C Tables 4.2.6.8 and 6.1.1.4'
P P 0.1023 0.0942 'International Tables Vol C Tables 4.2.6.8 and 6.1.1.4'
Cl Cl 0.1484 0.1585 'International Tables Vol C Tables 4.2.6.8 and 6.1.1.4'
Cr Cr 0.3209 0.6236 'International Tables Vol C Tables 4.2.6.8 and 6.1.1.4'

loop_
_geom_angle_atom_site_label_1
_geom_angle_atom_site_label_2
_geom_angle_atom_site_label_3
_geom_angle
N1 Cr N4 98.9(2)
N1 Cr N3 173.3(2)
N4 Cr N3 87.8(2)
N1 Cr N2 88.0(2)
N4 Cr N2 173.1(2)
N3 Cr N2 85.4(2)
N1 Cr Cl2 85.6(2)
N4 Cr Cl2 85.7(2)
N3 Cr Cl2 94.6(2)
N2 Cr Cl2 94.5(2)
N1 Cr Cl1 86.6(2)
N4 Cr Cl1 86.0(2)
N3 Cr Cl1 94.3(2)
N2 Cr Cl1 94.8(2)
Cl2 Cr Cl1 167.62(8)
C2 N1 C3 116.2(5)
C2 N1 Cr 117.0(5)
C3 N1 Cr 103.6(4)
C2 N1 H1 106.4
C3 N1 H1 106.4
Cr N1 H1 106.4
C4 N2 C11 110.1(5)
C4 N2 C5 108.8(6)
C11 N2 C5 108.9(6)
C4 N2 Cr 104.2(4)
C11 N2 Cr 111.1(5)
C5 N2 Cr 113.6(4)
C7 N3 C8 107.7(6)
C7 N3 C13 110.4(6)
C8 N3 C13 108.9(6)
C7 N3 Cr 114.8(5)
C8 N3 Cr 104.0(5)
C13 N3 Cr 110.6(4)
C9 N4 C10 115.7(6)
C9 N4 Cr 104.9(5)
C10 N4 Cr 116.4(4)
C9 N4 H4 106.4
C10 N4 H4 106.4
Cr N4 H4 106.4
C2 C1 C10 117.0(7)
C2 C1 H1A 108.0
C10 C1 H1A 108.0
C2 C1 H1B 108.0
C10 C1 H1B 108.0
H1A C1 H1B 107.3
N1 C2 C1 111.0(6)
N1 C2 H2A 109.4
C1 C2 H2A 109.4
N1 C2 H2B 109.4
C1 C2 H2B 109.4
H2A C2 H2B 108.0
C4 C3 N1 108.7(5)
C4 C3 H3A 109.9
N1 C3 H3A 109.9
C4 C3 H3B 109.9
N1 C3 H3B 109.9
H3A C3 H3B 108.3
N2 C4 C3 112.4(6)
N2 C4 H4A 109.1
C3 C4 H4A 109.1
N2 C4 H4B 109.1
C3 C4 H4B 109.1
H4A C4 H4B 107.8
C6 C5 N2 116.8(7)
C6 C5 H5A 108.1
N2 C5 H5A 108.1
C6 C5 H5B 108.1
N2 C5 H5B 108.1
H5A C5 H5B 107.3
C5 C6 C7 116.2(7)
C5 C6 H6A 108.2
C7 C6 H6A 108.2
C5 C6 H6B 108.2
C7 C6 H6B 108.2
H6A C6 H6B 107.4
N3 C7 C6 115.7(6)
N3 C7 H7A 108.3
C6 C7 H7A 108.3
N3 C7 H7B 108.3
C6 C7 H7B 108.3
H7A C7 H7B 107.4
N3 C8 C9 112.8(6)
N3 C8 H8A 109.0
C9 C8 H8A 109.0
N3 C8 H8B 109.0
C9 C8 H8B 109.0
H8A C8 H8B 107.8
N4 C9 C8 107.8(7)
N4 C9 H9A 110.1
C8 C9 H9A 110.1
N4 C9 H9B 110.1
C8 C9 H9B 110.1
H9A C9 H9B 108.5
N4 C10 C1 111.7(7)
N4 C10 H10A 109.3
C1 C10 H10A 109.3
N4 C10 H10B 109.3
C1 C10 H10B 109.3
H10A C10 H10B 107.9
N2 C11 C12 118.2(6)
N2 C11 H11A 107.8
C12 C11 H11A 107.8
N2 C11 H11B 107.8
C12 C11 H11B 107.8
H11A C11 H11B 107.1
C11 C12 C13 123.0(6)
C11 C12 H12A 106.6
C13 C12 H12A 106.6
C11 C12 H12B 106.6
C13 C12 H12B 106.6
H12A C12 H12B 106.5
N3 C13 C12 116.3(7)
N3 C13 H13A 108.2
C12 C13 H13A 108.2
N3 C13 H13B 108.2
C12 C13 H13B 108.2
H13A C13 H13B 107.4
N5 C14 C15 179.2(11)
C14 C15 H15A 109.5
C14 C15 H15B 109.5
H15A C15 H15B 109.47
C14 C15 H15C 109.5
H15A C15 H15C 109.47
H15B C15 H15C 109.47
F6 P1 F2 89.5(3)
F6 P1 F5 89.9(3)
F2 P1 F5 89.3(4)
F6 P1 F1 179.2(3)
F2 P1 F1 89.8(3)
F5 P1 F1 90.3(3)
F6 P1 F3 90.1(3)
F2 P1 F3 89.3(3)
F5 P1 F3 178.6(3)
F1 P1 F3 89.6(3)
F6 P1 F4 90.6(3)
F2 P1 F4 179.8(4)
F5 P1 F4 90.9(3)
F1 P1 F4 90.1(3)
F3 P1 F4 90.5(3)

loop_
_geom_bond_atom_site_label_1
_geom_bond_atom_site_label_2
_geom_bond_distance
Cr N1 2.039(6)
Cr N4 2.050(6)
Cr N3 2.071(6)
Cr N2 2.072(6)
Cr Cl2 2.342(2)
Cr Cl1 2.351(2)
N1 C2 1.481(10)
N1 C3 1.507(9)
N1 H1 0.93
N2 C4 1.496(9)
N2 C11 1.496(9)
N2 C5 1.512(9)
N3 C7 1.485(10)
N3 C8 1.497(10)
N3 C13 1.511(10)
N4 C9 1.466(10)
N4 C10 1.493(10)
N4 H4 0.93
C1 C2 1.518(11)
C1 C10 1.522(12)
C1 H1A 0.99
C1 H1B 0.99
C2 H2A 0.99
C2 H2B 0.99
C3 C4 1.497(11)
C3 H3A 0.99
C3 H3B 0.99
C4 H4A 0.99
C4 H4B 0.99
C5 C6 1.505(11)
C5 H5A 0.99
C5 H5B 0.99
C6 C7 1.532(12)
C6 H6A 0.99
C6 H6B 0.99
C7 H7A 0.99
C7 H7B 0.99
C8 C9 1.542(12)
C8 H8A 0.99
C8 H8B 0.99
C9 H9A 0.99
C9 H9B 0.99
C10 H10A 0.99
C10 H10B 0.99
C11 C12 1.523(12)
C11 H11A 0.99
C11 H11B 0.99
C12 C13 1.558(11)
C12 H12A 0.99
C12 H12B 0.99
C13 H13A 0.99
C13 H13B 0.99
N5 C14 1.109(13)
C14 C15 1.440(14)
C15 H15A 0.98
C15 H15B 0.98
C15 H15C 0.98
P1 F6 1.582(5)
P1 F2 1.585(5)
P1 F5 1.588(6)
P1 F1 1.589(5)
P1 F3 1.591(6)
P1 F4 1.595(5)
